data_4507457
loop_
_publ_author_name
'Gong, Yun'
'Jiang, Peng Gang'
'Li, Jian'
'Wu, Tao'
'Lin, Jian Hua'

_publ_section_title
;
 Metal(II) Complexes Based on Benzene-1,2,3-triyldioxy-triacetate:
 Structures and Photoluminescence Properties
;
_journal_issue 3
_journal_name_full 'Crystal Growth &amp; Design'
_journal_page_first 1059
_journal_paper_doi 10.1021/cg301331p
_journal_volume 13
_journal_year 2013
_chemical_formula_sum 'C24 H18 Co N2 O12'
_chemical_formula_weight 585.33
_chemical_name_systematic
; 
 ? 
;
_space_group_IT_number 2
_symmetry_cell_setting triclinic
_symmetry_space_group_name_Hall '-P 1'
_symmetry_space_group_name_H-M 'P -1'
_atom_sites_solution_hydrogens geom
_atom_sites_solution_primary direct
_atom_sites_solution_secondary difmap
_audit_creation_method SHELXL-97
_cell_angle_alpha 82.629(4)
_cell_angle_beta 70.752(6)
_cell_angle_gamma 80.001(4)
_cell_formula_units_Z 2
_cell_length_a 10.0678(6)
_cell_length_b 11.5713(5)
_cell_length_c 11.7061(8)
_cell_measurement_reflns_used 4862
_cell_measurement_temperature 293(2)
_cell_measurement_theta_max 27.9019
_cell_measurement_theta_min 2.4695
_cell_volume 1264.24(14)
_computing_cell_refinement 'CrysAlis RED(Oxford Diffraction, 2009)'
_computing_data_collection 'CrysAlis CCD(Oxford Diffraction, 2009)'
_computing_data_reduction 'CrysAlis RED(Oxford Diffraction, 2009)'
_computing_molecular_graphics 'SHELXTL (Sheldrick, 2008)'
_computing_publication_material 'publCIF (Westrip, 2010)'
_computing_structure_refinement 'SHELXTL (Sheldrick, 2008)'
_computing_structure_solution 'SHELXTL (Sheldrick, 2008)'
_diffrn_ambient_temperature 293(2)
_diffrn_measured_fraction_theta_full 0.999
_diffrn_measured_fraction_theta_max 0.999
_diffrn_measurement_device_type 'Oxford Diffraction Xcalibur/Sapphire3'
_diffrn_measurement_method '\w scans'
_diffrn_radiation_monochromator graphite
_diffrn_radiation_source 'Enhance (Mo) X-ray Source'
_diffrn_radiation_type MoK\a
_diffrn_radiation_wavelength 0.71073
_diffrn_reflns_av_R_equivalents 0.0285
_diffrn_reflns_av_sigmaI/netI 0.0666
_diffrn_reflns_limit_h_max 11
_diffrn_reflns_limit_h_min -11
_diffrn_reflns_limit_k_max 13
_diffrn_reflns_limit_k_min -13
_diffrn_reflns_limit_l_max 13
_diffrn_reflns_limit_l_min -13
_diffrn_reflns_number 10588
_diffrn_reflns_theta_full 25.01
_diffrn_reflns_theta_max 25.01
_diffrn_reflns_theta_min 2.47
_exptl_absorpt_coefficient_mu 0.748
_exptl_absorpt_correction_T_max 1.00000
_exptl_absorpt_correction_T_min 0.89552
_exptl_absorpt_correction_type multi-scan
_exptl_absorpt_process_details 'CrysAlis RED(Oxford Diffraction 2009)'
_exptl_crystal_colour red
_exptl_crystal_density_diffrn 1.538
_exptl_crystal_density_method 'not measured'
_exptl_crystal_description block
_exptl_crystal_F_000 598
_exptl_crystal_size_max 0.30
_exptl_crystal_size_mid 0.28
_exptl_crystal_size_min 0.24
_refine_diff_density_max 0.598
_refine_diff_density_min -0.386
_refine_diff_density_rms 0.071
_refine_ls_extinction_method none
_refine_ls_goodness_of_fit_ref 0.989
_refine_ls_hydrogen_treatment constr
_refine_ls_matrix_type full
_refine_ls_number_parameters 310
_refine_ls_number_reflns 4443
_refine_ls_number_restraints 0
_refine_ls_restrained_S_all 0.989
_refine_ls_R_factor_all 0.0701
_refine_ls_R_factor_gt 0.0449
_refine_ls_shift/su_max 0.001
_refine_ls_shift/su_mean 0.000
_refine_ls_structure_factor_coef Fsqd
_refine_ls_weighting_details 'calc w=1/[\s^2^(Fo^2^)+(0.0659P)^2^+0.0000P] where P=(Fo^2^+2Fc^2^)/3'
_refine_ls_weighting_scheme calc
_refine_ls_wR_factor_gt 0.1173
_refine_ls_wR_factor_ref 0.1243
_reflns_number_gt 3077
_reflns_number_total 4443
_reflns_threshold_expression >2sigma(I)
_cod_data_source_file cg301331p_si_001.cif
_cod_data_source_block 1215-3
_cod_depositor_comments
;
The following automatic conversions were performed:

'_symmetry_cell_setting' value 'Triclinic' changed to 'triclinic'
according to /home/saulius/struct/CIF-dictionaries/cif_core.dic
dictionary named 'cif_core.dic' version 2.4.2 from 2011-04-26.

Automatic conversion script
Id: cif_fix_values 1891 2012-01-12 08:04:46Z andrius 
;
_cod_original_cell_volume 1264.24(13)
_cod_original_sg_symbol_H-M P-1
_cod_database_code 4507457

loop_
_symmetry_equiv_pos_as_xyz
'x, y, z'
'-x, -y, -z'

loop_
_atom_site_label
_atom_site_type_symbol
_atom_site_fract_x
_atom_site_fract_y
_atom_site_fract_z
_atom_site_U_iso_or_equiv
_atom_site_adp_type
_atom_site_occupancy
_atom_site_symmetry_multiplicity
_atom_site_calc_flag
_atom_site_refinement_flags
Co1 Co 0.86172(5) 0.91797(4) 0.74043(4) 0.03340(18) Uani 1 1 d .
O1 O 0.73701(10) 0.58124(8) 0.40405(9) 0.0611(8) Uani 1 1 d .
H2A H 0.7813 0.6064 0.3358 0.092 Uiso 1 1 calc R
O2 O 0.92312(10) 0.62599(8) 0.44398(9) 0.0506(7) Uani 1 1 d R
O3 O 0.79950(10) 0.60930(8) 0.67159(9) 0.0486(7) Uani 1 1 d R
O4 O 1.21589(10) 0.75935(8) 0.49264(9) 0.0511(7) Uani 1 1 d R
O5 O 1.03789(10) 0.88300(8) 0.59854(9) 0.0419(6) Uani 1 1 d R
O6 O 0.93581(10) 0.72474(8) 0.76803(9) 0.0314(5) Uani 1 1 d R
O7 O 1.0144(3) 0.8507(2) 1.0711(2) 0.0582(8) Uani 1 1 d .
O8 O 1.0082(3) 0.7546(2) 1.2489(2) 0.0505(7) Uani 1 1 d .
O9 O 0.9213(2) 0.68643(19) 0.9988(2) 0.0395(6) Uani 1 1 d .
O10 O 0.9572(3) 0.94252(19) 0.8646(2) 0.0496(7) Uani 1 1 d .
O11 O 0.8318(2) 1.10069(17) 0.7044(2) 0.0380(6) Uani 1 1 d .
O12 O 0.4829(3) 0.6598(3) 0.3303(3) 0.0905(11) Uani 1 1 d .
N1 N 0.6670(3) 0.8822(2) 0.8709(3) 0.0366(7) Uani 1 1 d .
N2 N 0.7362(3) 0.8991(2) 0.6303(2) 0.0349(7) Uani 1 1 d .
C1 C 0.6359(4) 0.8708(3) 0.9916(3) 0.0497(10) Uani 1 1 d .
H1 H 0.7028 0.8837 1.0258 0.060 Uiso 1 1 calc R
C2 C 0.5043(4) 0.8397(2) 1.0684(3) 0.0613(13) Uani 1 1 d .
H2 H 0.4854 0.8308 1.1521 0.074 Uiso 1 1 calc R
C3 C 0.4060(4) 0.8230(2) 1.0190(3) 0.0635(13) Uani 1 1 d R
H3 H 0.3186 0.8035 1.0692 0.076 Uiso 1 1 d R
C4 C 0.4339(4) 0.8346(3) 0.8950(4) 0.0518(11) Uani 1 1 d .
C5 C 0.3367(5) 0.8178(4) 0.8335(5) 0.0749(15) Uani 1 1 d .
H5 H 0.2463 0.8014 0.8793 0.090 Uiso 1 1 calc R
C6 C 0.3727(3) 0.8250(2) 0.7140(3) 0.0759(15) Uani 1 1 d .
H6 H 0.3070 0.8128 0.6781 0.091 Uiso 1 1 calc R
C7 C 0.5095(3) 0.8510(2) 0.6378(3) 0.0502(11) Uani 1 1 d R
C8 C 0.5537(5) 0.8575(3) 0.5112(4) 0.0600(12) Uani 1 1 d .
H8 H 0.4937 0.8436 0.4704 0.072 Uiso 1 1 calc R
C9 C 0.68475(18) 0.88441(13) 0.44902(16) 0.0573(12) Uani 1 1 d .
H9 H 0.7152 0.8886 0.3647 0.069 Uiso 1 1 calc R
C10 C 0.77488(18) 0.90591(13) 0.50935(16) 0.0456(10) Uani 1 1 d R
H10 H 0.8642 0.9254 0.4644 0.055 Uiso 1 1 d R
C11 C 0.60470(18) 0.87201(13) 0.69385(16) 0.0360(9) Uani 1 1 d R
C12 C 0.56846(18) 0.86371(13) 0.82290(16) 0.0378(9) Uani 1 1 d R
C13 C 0.98580(18) 0.76681(13) 1.14747(16) 0.0381(9) Uani 1 1 d R
C14 C 0.9165(4) 0.6713(3) 1.1224(3) 0.0391(9) Uani 1 1 d .
H14A H 0.9662 0.5946 1.1389 0.047 Uiso 1 1 calc R
H14B H 0.8186 0.6758 1.1746 0.047 Uiso 1 1 calc R
C15 C 0.8493(3) 0.6185(3) 0.9611(3) 0.0327(8) Uani 1 1 d .
C16 C 0.7661(3) 0.5366(2) 1.0337(2) 0.0417(9) Uani 1 1 d .
H16 H 0.7583 0.5224 1.1156 0.050 Uiso 1 1 calc R
C17 C 0.6950(3) 0.4763(2) 0.9829(2) 0.0477(10) Uani 1 1 d R
H17 H 0.6400 0.4210 1.0319 0.057 Uiso 1 1 d R
C18 C 0.7025(4) 0.4950(3) 0.8633(3) 0.0443(10) Uani 1 1 d .
H18 H 0.6534 0.4533 0.8316 0.053 Uiso 1 1 calc R
C19 C 0.7847(4) 0.5773(3) 0.7905(3) 0.0361(9) Uani 1 1 d .
C20 C 0.8586(3) 0.6377(3) 0.8395(3) 0.0302(8) Uani 1 1 d .
C21 C 0.7477(3) 0.5446(2) 0.6054(3) 0.0448(10) Uani 1 1 d .
H21A H 0.6447 0.5564 0.6336 0.054 Uiso 1 1 calc R
H21B H 0.7807 0.4614 0.6164 0.054 Uiso 1 1 calc R
C22 C 0.8016(3) 0.5870(2) 0.4736(3) 0.0414(9) Uani 1 1 d R
C23 C 1.0625(2) 0.6822(2) 0.6751(2) 0.0399(9) Uani 1 1 d .
H23A H 1.0443 0.6199 0.6365 0.048 Uiso 1 1 calc R
H23B H 1.1371 0.6504 0.7105 0.048 Uiso 1 1 calc R
C24 C 1.1091(2) 0.7828(2) 0.5819(2) 0.0350(8) Uani 1 1 d R

loop_
_atom_site_aniso_label
_atom_site_aniso_U_11
_atom_site_aniso_U_22
_atom_site_aniso_U_33
_atom_site_aniso_U_23
_atom_site_aniso_U_13
_atom_site_aniso_U_12
Co1 0.0367(3) 0.0352(3) 0.0303(3) -0.0005(2) -0.0110(2) -0.0108(2)
O1 0.077(2) 0.077(2) 0.0409(17) -0.0041(15) -0.0295(16) -0.0182(16)
O2 0.0522(17) 0.0625(17) 0.0442(17) 0.0012(13) -0.0220(14) -0.0172(13)
O3 0.0764(19) 0.0509(15) 0.0329(15) 0.0010(12) -0.0277(14) -0.0300(13)
O4 0.0405(16) 0.0629(17) 0.0373(16) 0.0010(13) -0.0007(13) 0.0001(13)
O5 0.0388(15) 0.0380(14) 0.0391(15) 0.0062(12) -0.0033(12) -0.0039(11)
O6 0.0399(14) 0.0269(12) 0.0263(13) -0.0021(10) -0.0058(11) -0.0107(10)
O7 0.104(2) 0.0432(15) 0.0447(17) 0.0099(13) -0.0387(17) -0.0366(15)
O8 0.0755(19) 0.0536(16) 0.0363(16) 0.0013(13) -0.0294(14) -0.0263(13)
O9 0.0605(17) 0.0411(14) 0.0246(13) 0.0029(11) -0.0173(12) -0.0232(12)
O10 0.0787(19) 0.0397(14) 0.0501(17) 0.0025(12) -0.0440(15) -0.0178(13)
O11 0.0480(15) 0.0323(13) 0.0352(14) -0.0010(11) -0.0148(12) -0.0074(11)
O12 0.076(2) 0.122(3) 0.072(2) -0.018(2) -0.0191(19) -0.009(2)
N1 0.0395(18) 0.0323(16) 0.0324(18) -0.0014(14) -0.0065(15) -0.0009(13)
N2 0.0437(18) 0.0303(15) 0.0338(18) -0.0033(13) -0.0146(15) -0.0075(13)
C1 0.058(3) 0.044(2) 0.037(2) -0.0026(19) -0.007(2) 0.0023(19)
C2 0.070(3) 0.050(3) 0.039(3) 0.004(2) 0.008(2) 0.002(2)
C3 0.046(3) 0.057(3) 0.069(3) 0.003(2) 0.006(3) -0.010(2)
C4 0.043(3) 0.043(2) 0.058(3) -0.003(2) -0.001(2) -0.0070(18)
C5 0.042(3) 0.080(3) 0.103(4) 0.008(3) -0.019(3) -0.026(2)
C6 0.055(3) 0.091(4) 0.097(4) 0.005(3) -0.038(3) -0.028(3)
C7 0.044(3) 0.045(2) 0.071(3) -0.003(2) -0.029(2) -0.0112(19)
C8 0.067(3) 0.059(3) 0.073(3) -0.013(2) -0.047(3) -0.003(2)
C9 0.083(3) 0.052(3) 0.044(3) -0.013(2) -0.036(3) 0.009(2)
C10 0.057(3) 0.043(2) 0.041(2) -0.0079(19) -0.020(2) -0.0054(18)
C11 0.039(2) 0.0272(18) 0.045(2) -0.0021(16) -0.0156(19) -0.0067(16)
C12 0.034(2) 0.0287(19) 0.046(2) -0.0022(17) -0.0085(19) -0.0017(15)
C13 0.045(2) 0.040(2) 0.033(2) -0.0031(18) -0.0146(19) -0.0093(17)
C14 0.056(2) 0.038(2) 0.026(2) -0.0004(16) -0.0139(18) -0.0146(17)
C15 0.043(2) 0.0263(18) 0.032(2) -0.0035(16) -0.0135(17) -0.0098(15)
C16 0.059(3) 0.042(2) 0.028(2) 0.0042(17) -0.0145(19) -0.0190(18)
C17 0.061(3) 0.043(2) 0.040(2) 0.0057(19) -0.010(2) -0.0286(19)
C18 0.055(3) 0.043(2) 0.042(2) -0.0023(18) -0.016(2) -0.0243(18)
C19 0.046(2) 0.0336(19) 0.031(2) -0.0040(17) -0.0142(18) -0.0079(16)
C20 0.042(2) 0.0245(17) 0.0243(19) 0.0013(15) -0.0086(16) -0.0106(15)
C21 0.054(3) 0.043(2) 0.047(2) -0.0043(19) -0.026(2) -0.0135(18)
C22 0.062(3) 0.033(2) 0.034(2) -0.0102(17) -0.024(2) 0.0030(18)
C23 0.037(2) 0.039(2) 0.040(2) 0.0015(17) -0.0086(18) -0.0075(16)
C24 0.031(2) 0.048(2) 0.029(2) 0.0031(17) -0.0143(17) -0.0083(17)

loop_
_atom_type_symbol
_atom_type_description
_atom_type_scat_dispersion_real
_atom_type_scat_dispersion_imag
_atom_type_scat_source
C C 0.0033 0.0016 'International Tables Vol C Tables 4.2.6.8 and 6.1.1.4'
H H 0.0000 0.0000 'International Tables Vol C Tables 4.2.6.8 and 6.1.1.4'
N N 0.0061 0.0033 'International Tables Vol C Tables 4.2.6.8 and 6.1.1.4'
O O 0.0106 0.0060 'International Tables Vol C Tables 4.2.6.8 and 6.1.1.4'
Co Co 0.3494 0.9721 'International Tables Vol C Tables 4.2.6.8 and 6.1.1.4'

loop_
_geom_angle_atom_site_label_1
_geom_angle_atom_site_label_2
_geom_angle_atom_site_label_3
_geom_angle
O5 Co1 O10 98.56(8)
O5 Co1 O11 97.19(7)
O10 Co1 O11 88.18(9)
O5 Co1 N1 154.83(8)
O10 Co1 N1 95.59(11)
O11 Co1 N1 103.98(9)
O5 Co1 N2 89.18(8)
O10 Co1 N2 172.24(10)
O11 Co1 N2 90.29(9)
N1 Co1 N2 77.39(11)
O5 Co1 O6 74.7
O10 Co1 O6 86.66(7)
O11 Co1 O6 169.65(7)
N1 Co1 O6 85.47(7)
N2 Co1 O6 95.99(7)
C22 O1 H2A 109.5
C19 O3 C21 120.41(19)
C24 O5 Co1 123.89(13)
C20 O6 C23 114.95(17)
C20 O6 Co1 128.56(14)
C23 O6 Co1 113.82(11)
C15 O9 C14 118.3(3)
C1 N1 C12 118.3(3)
C1 N1 Co1 127.4(3)
C12 N1 Co1 114.21(19)
C10 N2 C11 118.2(2)
C10 N2 Co1 127.56(18)
C11 N2 Co1 114.18(17)
N1 C1 C2 121.8(4)
N1 C1 H1 119.1
C2 C1 H1 119.1
C3 C2 C1 119.2(2)
C3 C2 H2 120.4
C1 C2 H2 120.4
C2 C3 C4 120.7(2)
C2 C3 H3 119.6
C4 C3 H3 119.7
C3 C4 C12 117.4(4)
C3 C4 C5 124.9(4)
C12 C4 C5 117.7(4)
C6 C5 C4 121.8(4)
C6 C5 H5 119.1
C4 C5 H5 119.1
C5 C6 C7 122.2(2)
C5 C6 H6 118.9
C7 C6 H6 118.9
C11 C7 C8 117.8(3)
C11 C7 C6 117.77(17)
C8 C7 C6 124.5(2)
C9 C8 C7 119.1(3)
C9 C8 H8 120.5
C7 C8 H8 120.5
C8 C9 C10 120.8(2)
C8 C9 H9 119.6
C10 C9 H9 119.6
N2 C10 C9 121.50(13)
N2 C10 H10 119.3
C9 C10 H10 119.2
N2 C11 C7 122.6(2)
N2 C11 C12 116.39(13)
C7 C11 C12 120.97(17)
N1 C12 C4 122.7(3)
N1 C12 C11 117.79(14)
C4 C12 C11 119.5(2)
O7 C13 O8 124.8(2)
O7 C13 C14 119.4(2)
O8 C13 C14 115.8(2)
O9 C14 C13 108.9(2)
O9 C14 H14A 109.9
C13 C14 H14A 109.9
O9 C14 H14B 109.9
C13 C14 H14B 109.9
H14A C14 H14B 108.3
O9 C15 C20 115.3(3)
O9 C15 C16 125.7(3)
C20 C15 C16 119.0(3)
C17 C16 C15 119.12(18)
C17 C16 H16 120.4
C15 C16 H16 120.4
C18 C17 C16 122.49(18)
C18 C17 H17 118.7
C16 C17 H17 118.8
C17 C18 C19 118.6(3)
C17 C18 H18 120.7
C19 C18 H18 120.7
O3 C19 C18 126.1(3)
O3 C19 C20 114.1(3)
C18 C19 C20 119.7(3)
C15 C20 C19 121.0(3)
C15 C20 O6 118.9(3)
C19 C20 O6 119.9(3)
O3 C21 C22 108.09(12)
O3 C21 H21A 110.1
C22 C21 H21A 110.1
O3 C21 H21B 110.1
C22 C21 H21B 110.1
H21A C21 H21B 108.4
O1 C22 O2 125.1(2)
O1 C22 C21 121.67(14)
O2 C22 C21 113.24(13)
O6 C23 C24 109.02(10)
O6 C23 H23A 109.9
C24 C23 H23A 109.9
O6 C23 H23B 109.9
C24 C23 H23B 109.9
H23A C23 H23B 108.3
O4 C24 O5 124.5(2)
O4 C24 C23 116.98(12)
O5 C24 C23 118.51(11)

loop_
_geom_bond_atom_site_label_1
_geom_bond_atom_site_label_2
_geom_bond_distance
Co1 O5 2.0123(11)
Co1 O10 2.059(2)
Co1 O11 2.091(2)
Co1 N1 2.119(3)
Co1 N2 2.133(3)
Co1 O6 2.2482(10)
O1 C22 1.212(3)
O1 H2A 0.8200
O2 C22 1.301(3)
O3 C19 1.359(4)
O3 C21 1.408(2)
O4 C24 1.246(2)
O5 C24 1.254(2)
O6 C20 1.395(3)
O6 C23 1.435(2)
O7 C13 1.237(3)
O8 C13 1.266(3)
O9 C15 1.356(3)
O9 C14 1.420(4)
N1 C1 1.337(4)
N1 C12 1.348(3)
N2 C10 1.335(3)
N2 C11 1.356(3)
C1 C2 1.411(4)
C1 H1 0.9300
C2 C3 1.3502
C2 H2 0.9300
C3 C4 1.378(5)
C3 H3 0.9300
C4 C12 1.412(4)
C4 C5 1.441(6)
C5 C6 1.320(6)
C5 H5 0.9300
C6 C7 1.4308
C6 H6 0.9300
C7 C11 1.395(3)
C7 C8 1.395(5)
C8 C9 1.348(5)
C8 H8 0.9300
C9 C10 1.3892
C9 H9 0.9300
C10 H10 0.9300
C11 C12 1.4269
C13 C14 1.510(4)
C14 H14A 0.9700
C14 H14B 0.9700
C15 C20 1.386(4)
C15 C16 1.386(4)
C16 C17 1.3831
C16 H16 0.9300
C17 C18 1.368(4)
C17 H17 0.9300
C18 C19 1.385(4)
C18 H18 0.9300
C19 C20 1.392(4)
C21 C22 1.5030
C21 H21A 0.9700
C21 H21B 0.9700
C23 C24 1.5143
C23 H23A 0.9700
C23 H23B 0.9700
